data_7229770
loop_
_publ_author_name
'Borovina, Mladen'
'Kodrin, Ivan'
'\/Dakovi\'c, Marijana'

_publ_section_title
;
 Testing the limits of halogen bonding in coordination chemistry
;
_journal_issue 5
_journal_name_full CrystEngComm
_journal_page_first 539
_journal_paper_doi 10.1039/C7CE01989K
_journal_volume 20
_journal_year 2018
_chemical_formula_moiety 'C18 H20 Cl2 N4 Ni O4'
_chemical_formula_sum 'C18 H20 Cl2 N4 Ni O4'
_chemical_formula_weight 485.99
_space_group_crystal_system triclinic
_space_group_IT_number 2
_space_group_name_Hall '-P 1'
_space_group_name_H-M_alt 'P -1'
_symmetry_space_group_name_Hall '-P 1'
_symmetry_space_group_name_H-M 'P -1'
_atom_sites_solution_hydrogens geom
_atom_sites_solution_primary dual
_audit_creation_date 2017-10-27
_audit_creation_method
;
Olex2 1.2
(compiled 2017.08.10 svn.r3458 for OlexSys, GUI svn.r5381)
;
_audit_update_record
;
2017-10-27 deposited with the CCDC.
2017-12-04 downloaded from the CCDC.
;
_cell_angle_alpha 100.977(7)
_cell_angle_beta 100.919(7)
_cell_angle_gamma 99.073(6)
_cell_formula_units_Z 1
_cell_length_a 6.3212(5)
_cell_length_b 8.9502(7)
_cell_length_c 10.0197(8)
_cell_measurement_reflns_used 1303
_cell_measurement_temperature 296.15
_cell_measurement_theta_max 26.3260
_cell_measurement_theta_min 4.4570
_cell_volume 535.27(8)
_computing_cell_refinement
;
CrysAlisPro, Agilent Technologies,
Version 1.171.37.35 (release 13-08-2014 CrysAlis171 .NET)
(compiled Aug 13 2014,18:06:01)
;
_computing_data_collection
;
CrysAlisPro, Agilent Technologies,
Version 1.171.37.35 (release 13-08-2014 CrysAlis171 .NET)
(compiled Aug 13 2014,18:06:01)
;
_computing_data_reduction
;
CrysAlisPro, Agilent Technologies,
Version 1.171.37.35 (release 13-08-2014 CrysAlis171 .NET)
(compiled Aug 13 2014,18:06:01)
;
_computing_publication_material 'Olex2 (Dolomanov et al., 2009)'
_computing_structure_refinement 'ShelXL (Sheldrick, 2015)'
_computing_structure_solution 'ShelXT (Sheldrick, 2015)'
_diffrn_ambient_temperature 296.15
_diffrn_detector_area_resol_mean 16.3426
_diffrn_measured_fraction_theta_full 0.996
_diffrn_measured_fraction_theta_max 0.997
_diffrn_measurement_device_type 'Xcalibur, Sapphire3'
_diffrn_measurement_method '\w scans'
_diffrn_radiation_type MoK\a
_diffrn_radiation_wavelength 0.71073
_diffrn_reflns_av_R_equivalents 0.0221
_diffrn_reflns_av_unetI/netI 0.0371
_diffrn_reflns_Laue_measured_fraction_full 0.996
_diffrn_reflns_Laue_measured_fraction_max 0.997
_diffrn_reflns_limit_h_max 7
_diffrn_reflns_limit_h_min -7
_diffrn_reflns_limit_k_max 11
_diffrn_reflns_limit_k_min -9
_diffrn_reflns_limit_l_max 12
_diffrn_reflns_limit_l_min -12
_diffrn_reflns_number 4103
_diffrn_reflns_point_group_measured_fraction_full 0.996
_diffrn_reflns_point_group_measured_fraction_max 0.997
_diffrn_reflns_theta_full 25.242
_diffrn_reflns_theta_max 25.998
_diffrn_reflns_theta_min 4.151
_diffrn_source 'Enhance (Mo) X-ray Source'
_exptl_absorpt_coefficient_mu 1.187
_exptl_absorpt_correction_T_max 1.00000
_exptl_absorpt_correction_T_min 0.96620
_exptl_absorpt_correction_type multi-scan
_exptl_absorpt_process_details
;
CrysAlisPro, Agilent Technologies,
Version 1.171.37.35 (release 13-08-2014 CrysAlis171 .NET)
(compiled Aug 13 2014,18:06:01)
Empirical absorption correction using spherical harmonics,
 implemented in SCALE3 ABSPACK scaling algorithm.
;
_exptl_crystal_colour 'light blue'
_exptl_crystal_colour_modifier light
_exptl_crystal_colour_primary blue
_exptl_crystal_density_diffrn 1.508
_exptl_crystal_description plate
_exptl_crystal_F_000 250
_exptl_crystal_size_max 0.17
_exptl_crystal_size_mid 0.09
_exptl_crystal_size_min 0.03
_refine_diff_density_max 0.306
_refine_diff_density_min -0.258
_refine_diff_density_rms 0.048
_refine_ls_extinction_method none
_refine_ls_goodness_of_fit_ref 1.061
_refine_ls_hydrogen_treatment constr
_refine_ls_matrix_type full
_refine_ls_number_parameters 135
_refine_ls_number_reflns 2100
_refine_ls_number_restraints 0
_refine_ls_restrained_S_all 1.061
_refine_ls_R_factor_all 0.0498
_refine_ls_R_factor_gt 0.0388
_refine_ls_shift/su_max 0.000
_refine_ls_shift/su_mean 0.000
_refine_ls_structure_factor_coef Fsqd
_refine_ls_weighting_details 'w=1/[\s^2^(Fo^2^)+(0.0413P)^2^+0.0017P] where P=(Fo^2^+2Fc^2^)/3'
_refine_ls_weighting_scheme calc
_refine_ls_wR_factor_gt 0.0813
_refine_ls_wR_factor_ref 0.0859
_reflns_Friedel_coverage 0.000
_reflns_number_gt 1803
_reflns_number_total 2100
_reflns_threshold_expression 'I > 2\s(I)'
_cod_data_source_file c7ce01989k2.cif
_cod_data_source_block 4b
_cod_depositor_comments 'Adding full bibliography for 7229768--7229780.cif.'
_cod_database_code 7229770
_shelx_shelxl_version_number 2014/7
_shelx_space_group_comment
;
The symmetry employed for this shelxl refinement is uniquely defined
by the following loop, which should always be used as a source of
symmetry information in preference to the above space-group names.
They are only intended as comments.
;
_olex2_refinement_description
;
1. Fixed Uiso
 At 1.2 times of:
  All C(H) groups
 At 1.5 times of:
  All C(H,H,H) groups
2.a Aromatic/amide H refined with riding coordinates:
 C1(H1), C4(H4), C3(H3), C7(H7)
2.b Idealised Me refined as rotating group:
 C5(H5A,H5B,H5C), C9(H9A,H9B,H9C)
;
_olex2_date_sample_data_collection 2016-03-30
_olex2_submission_special_instructions 'No special instructions were received'

loop_
_space_group_symop_operation_xyz
'x, y, z'
'-x, -y, -z'

loop_
_atom_site_label
_atom_site_type_symbol
_atom_site_fract_x
_atom_site_fract_y
_atom_site_fract_z
_atom_site_U_iso_or_equiv
_atom_site_adp_type
_atom_site_occupancy
_atom_site_site_symmetry_order
_atom_site_calc_flag
_atom_site_refinement_flags_posn
_atom_site_refinement_flags_adp
_atom_site_refinement_flags_occupancy
Ni1 Ni 0.5000 0.5000 0.5000 0.04007(16) Uani 1 2 d S T P
Cl1 Cl 0.50170(15) 0.22183(11) 0.96731(9) 0.0824(3) Uani 1 1 d . . .
O1 O 0.6739(3) 0.3329(2) 0.51164(18) 0.0493(4) Uani 1 1 d . . .
O2 O 0.2572(3) 0.3560(2) 0.35073(18) 0.0502(4) Uani 1 1 d . . .
N1 N 0.3513(3) 0.4370(2) 0.6651(2) 0.0441(5) Uani 1 1 d . . .
N2 N 0.1921(4) 0.3706(3) 0.8935(3) 0.0664(7) Uani 1 1 d . . .
C1 C 0.4498(4) 0.3578(3) 0.7496(3) 0.0489(6) Uani 1 1 d . . .
H1 H 0.5758 0.3234 0.7330 0.059 Uiso 1 1 calc R . .
C6 C 0.6271(4) 0.2006(3) 0.4286(3) 0.0495(6) Uani 1 1 d . . .
C8 C 0.2687(4) 0.2216(3) 0.2880(3) 0.0517(6) Uani 1 1 d . . .
C4 C 0.1713(4) 0.4824(3) 0.6949(3) 0.0532(7) Uani 1 1 d . . .
H4 H 0.0960 0.5369 0.6382 0.064 Uiso 1 1 calc R . .
C2 C 0.3679(4) 0.3262(3) 0.8610(3) 0.0521(6) Uani 1 1 d . . .
C3 C 0.0950(5) 0.4497(4) 0.8082(3) 0.0668(8) Uani 1 1 d . . .
H3 H -0.0301 0.4845 0.8261 0.080 Uiso 1 1 calc R . .
C7 C 0.4421(5) 0.1466(3) 0.3198(3) 0.0594(7) Uani 1 1 d . . .
H7 H 0.4332 0.0501 0.2622 0.071 Uiso 1 1 calc R . .
C5 C 0.7929(5) 0.0992(3) 0.4563(4) 0.0756(10) Uani 1 1 d . . .
H5A H 0.9376 0.1559 0.4615 0.113 Uiso 1 1 calc GR . .
H5B H 0.7582 0.0079 0.3819 0.113 Uiso 1 1 calc GR . .
H5C H 0.7882 0.0695 0.5430 0.113 Uiso 1 1 calc GR . .
C9 C 0.0749(5) 0.1404(4) 0.1694(3) 0.0814(10) Uani 1 1 d . . .
H9A H -0.0585 0.1613 0.1946 0.122 Uiso 1 1 calc GR . .
H9B H 0.0696 0.0304 0.1511 0.122 Uiso 1 1 calc GR . .
H9C H 0.0902 0.1776 0.0874 0.122 Uiso 1 1 calc GR . .

loop_
_atom_site_aniso_label
_atom_site_aniso_U_11
_atom_site_aniso_U_22
_atom_site_aniso_U_33
_atom_site_aniso_U_23
_atom_site_aniso_U_13
_atom_site_aniso_U_12
Ni1 0.0373(2) 0.0471(3) 0.0366(3) 0.0066(2) 0.00515(18) 0.0180(2)
Cl1 0.0998(6) 0.0964(6) 0.0673(6) 0.0432(5) 0.0181(5) 0.0388(5)
O1 0.0494(10) 0.0554(11) 0.0483(11) 0.0115(9) 0.0109(8) 0.0261(8)
O2 0.0438(9) 0.0594(11) 0.0428(10) 0.0034(9) 0.0045(8) 0.0131(8)
N1 0.0385(10) 0.0537(12) 0.0390(12) 0.0096(10) 0.0047(9) 0.0123(9)
N2 0.0622(14) 0.0855(18) 0.0611(16) 0.0270(14) 0.0240(13) 0.0183(14)
C1 0.0458(14) 0.0569(16) 0.0455(15) 0.0105(13) 0.0097(11) 0.0168(12)
C6 0.0640(16) 0.0496(15) 0.0521(16) 0.0217(14) 0.0320(14) 0.0265(13)
C8 0.0596(16) 0.0558(17) 0.0377(14) 0.0080(13) 0.0170(12) 0.0016(13)
C4 0.0401(13) 0.0709(18) 0.0505(16) 0.0156(14) 0.0071(12) 0.0186(13)
C2 0.0551(15) 0.0567(16) 0.0439(15) 0.0148(13) 0.0072(12) 0.0102(13)
C3 0.0480(15) 0.095(2) 0.068(2) 0.0243(18) 0.0228(14) 0.0242(16)
C7 0.0798(19) 0.0424(15) 0.0565(18) 0.0013(13) 0.0249(16) 0.0141(14)
C5 0.091(2) 0.0648(19) 0.098(3) 0.0342(19) 0.046(2) 0.0461(18)
C9 0.086(2) 0.087(2) 0.0493(18) -0.0055(17) 0.0058(16) -0.0122(19)

loop_
_atom_type_symbol
_atom_type_description
_atom_type_scat_dispersion_real
_atom_type_scat_dispersion_imag
_atom_type_scat_source
C C 0.0033 0.0016 'International Tables Vol C Tables 4.2.6.8 and 6.1.1.4'
H H 0.0000 0.0000 'International Tables Vol C Tables 4.2.6.8 and 6.1.1.4'
Cl Cl 0.1484 0.1585 'International Tables Vol C Tables 4.2.6.8 and 6.1.1.4'
N N 0.0061 0.0033 'International Tables Vol C Tables 4.2.6.8 and 6.1.1.4'
Ni Ni 0.3393 1.1124 'International Tables Vol C Tables 4.2.6.8 and 6.1.1.4'
O O 0.0106 0.0060 'International Tables Vol C Tables 4.2.6.8 and 6.1.1.4'

loop_
_geom_angle_atom_site_label_1
_geom_angle_atom_site_label_2
_geom_angle_atom_site_label_3
_geom_angle
_geom_angle_site_symmetry_1
_geom_angle_site_symmetry_3
O1 Ni1 O1 180.0 2_666 .
O1 Ni1 O2 91.77(7) . .
O1 Ni1 O2 88.23(7) . 2_666
O1 Ni1 O2 88.23(7) 2_666 .
O1 Ni1 O2 91.77(7) 2_666 2_666
O1 Ni1 N1 90.50(7) . 2_666
O1 Ni1 N1 89.50(7) . .
O1 Ni1 N1 90.51(7) 2_666 .
O1 Ni1 N1 89.50(7) 2_666 2_666
O2 Ni1 O2 180.0 . 2_666
O2 Ni1 N1 92.26(7) 2_666 2_666
O2 Ni1 N1 87.74(7) . 2_666
O2 Ni1 N1 87.74(7) 2_666 .
O2 Ni1 N1 92.26(7) . .
N1 Ni1 N1 180.0 2_666 .
C6 O1 Ni1 125.06(17) . .
C8 O2 Ni1 124.62(17) . .
C1 N1 Ni1 119.74(15) . .
C4 N1 Ni1 123.74(16) . .
C4 N1 C1 116.4(2) . .
C2 N2 C3 114.5(2) . .
N1 C1 H1 119.5 . .
N1 C1 C2 120.9(2) . .
C2 C1 H1 119.5 . .
O1 C6 C7 125.3(2) . .
O1 C6 C5 114.3(3) . .
C7 C6 C5 120.4(3) . .
O2 C8 C7 125.4(2) . .
O2 C8 C9 115.4(3) . .
C7 C8 C9 119.2(3) . .
N1 C4 H4 119.5 . .
N1 C4 C3 121.1(2) . .
C3 C4 H4 119.5 . .
N2 C2 Cl1 116.9(2) . .
N2 C2 C1 124.0(2) . .
C1 C2 Cl1 119.1(2) . .
N2 C3 C4 123.1(2) . .
N2 C3 H3 118.5 . .
C4 C3 H3 118.5 . .
C6 C7 C8 126.8(3) . .
C6 C7 H7 116.6 . .
C8 C7 H7 116.6 . .
C6 C5 H5A 109.5 . .
C6 C5 H5B 109.5 . .
C6 C5 H5C 109.5 . .
H5A C5 H5B 109.5 . .
H5A C5 H5C 109.5 . .
H5B C5 H5C 109.5 . .
C8 C9 H9A 109.5 . .
C8 C9 H9B 109.5 . .
C8 C9 H9C 109.5 . .
H9A C9 H9B 109.5 . .
H9A C9 H9C 109.5 . .
H9B C9 H9C 109.5 . .

loop_
_geom_bond_atom_site_label_1
_geom_bond_atom_site_label_2
_geom_bond_distance
_geom_bond_site_symmetry_2
Ni1 O1 1.9984(15) 2_666
Ni1 O1 1.9984(15) .
Ni1 O2 2.0067(17) 2_666
Ni1 O2 2.0067(17) .
Ni1 N1 2.1714(19) 2_666
Ni1 N1 2.1714(19) .
Cl1 C2 1.735(3) .
O1 C6 1.266(3) .
O2 C8 1.266(3) .
N1 C1 1.333(3) .
N1 C4 1.333(3) .
N2 C2 1.314(3) .
N2 C3 1.333(3) .
C1 H1 0.9300 .
C1 C2 1.373(3) .
C6 C7 1.388(4) .
C6 C5 1.512(3) .
C8 C7 1.391(4) .
C8 C9 1.510(4) .
C4 H4 0.9300 .
C4 C3 1.377(4) .
C3 H3 0.9300 .
C7 H7 0.9300 .
C5 H5A 0.9600 .
C5 H5B 0.9600 .
C5 H5C 0.9600 .
C9 H9A 0.9600 .
C9 H9B 0.9600 .
C9 H9C 0.9600 .

loop_
_geom_hbond_atom_site_label_D
_geom_hbond_atom_site_label_H
_geom_hbond_atom_site_label_A
_geom_hbond_distance_DH
_geom_hbond_distance_HA
_geom_hbond_distance_DA
_geom_hbond_angle_DHA
_geom_hbond_site_symmetry_A
C4 H4 O2 0.93 2.58 3.265(3) 131.1 2_566
C3 H3 O2 0.93 2.81 3.384(3) 121.1 2_566

loop_
_geom_torsion_atom_site_label_1
_geom_torsion_atom_site_label_2
_geom_torsion_atom_site_label_3
_geom_torsion_atom_site_label_4
_geom_torsion
Ni1 O1 C6 C7 -3.2(4)
Ni1 O1 C6 C5 176.84(15)
Ni1 O2 C8 C7 5.9(3)
Ni1 O2 C8 C9 -174.07(17)
Ni1 N1 C1 C2 175.3(2)
Ni1 N1 C4 C3 -174.5(2)
O1 C6 C7 C8 -4.8(4)
O2 C8 C7 C6 3.3(4)
N1 C1 C2 Cl1 179.69(19)
N1 C1 C2 N2 -0.4(4)
N1 C4 C3 N2 -0.8(5)
C1 N1 C4 C3 0.7(4)
C4 N1 C1 C2 -0.2(4)
C2 N2 C3 C4 0.2(5)
C3 N2 C2 Cl1 -179.7(2)
C3 N2 C2 C1 0.4(4)
C5 C6 C7 C8 175.1(3)
C9 C8 C7 C6 -176.8(3)
